data_4312418
loop_
_publ_author_name
'Wenbin Yang'
'Canzhong Lu'
'Quanzheng Zhang'
'Shumei Chen'
'Xiaoping Zhan'
'Jiuhui Liu'

_publ_contact_author_address
;
     Fujian Institute of Research  
        on the Structure of Matter,
        Chinese Academy of Sciences,
        Fuzhou, Fujian 350002, 
    P.R.China
;
_publ_contact_author_email czlu@ms.fjirsm.ac.cn
_publ_contact_author_fax 0086-0591-3714946
_publ_contact_author_name 'Dr. Canzhong Lu'
_publ_contact_author_phone 0086-0591-3705794
_publ_section_title
;
 Structure and Properties of a Novel 3D Straight-Channel Polyoxovanadate
 and an Unexpected Trimeric Barbiturate Obtained by Hydrothermal Reactions
;
_journal_name_full 'Inorganic Chemistry'
_journal_page_first 7309
_journal_page_last 7314
_journal_paper_doi 10.1021/ic034554p
_journal_volume 42
_journal_year 2003
_chemical_formula_sum 'C12 H20 N6 Na2 O16'
_chemical_formula_weight 550.32
_chemical_name_systematic
; 
 ? 
;
_space_group_IT_number 2
_symmetry_cell_setting triclinic
_symmetry_space_group_name_Hall '-P 1'
_symmetry_space_group_name_H-M 'P -1'
_atom_sites_solution_hydrogens geom
_atom_sites_solution_primary direct
_atom_sites_solution_secondary difmap
_audit_creation_method SHELXL-97
_cell_angle_alpha 106.028(2)
_cell_angle_beta 103.547(2)
_cell_angle_gamma 93.244(2)
_cell_formula_units_Z 2
_cell_length_a 8.0888(5)
_cell_length_b 10.5501(7)
_cell_length_c 13.2798(9)
_cell_measurement_temperature 293(2)
_cell_volume 1049.95(12)
_computing_cell_refinement 'Simens CCD SAINT'
_computing_data_collection 'Simens SMART CCD'
_computing_data_reduction 'Simens CCD SAINT'
_computing_structure_refinement 'SHELXL-97 (Sheldrick, 1997)'
_computing_structure_solution 'SHELXS-97 (Sheldrick, 1990)'
_diffrn_ambient_temperature 293(2)
_diffrn_measured_fraction_theta_full 0.979
_diffrn_measured_fraction_theta_max 0.979
_diffrn_measurement_device_type 'Siemens CCD SMART'
_diffrn_measurement_method omega-scan
_diffrn_radiation_monochromator graphite
_diffrn_radiation_source 'fine-focus sealed tube'
_diffrn_radiation_type MoK\a
_diffrn_radiation_wavelength 0.71073
_diffrn_reflns_av_R_equivalents 0.0334
_diffrn_reflns_av_sigmaI/netI 0.0769
_diffrn_reflns_limit_h_max 7
_diffrn_reflns_limit_h_min -9
_diffrn_reflns_limit_k_max 12
_diffrn_reflns_limit_k_min -12
_diffrn_reflns_limit_l_max 15
_diffrn_reflns_limit_l_min -15
_diffrn_reflns_number 5424
_diffrn_reflns_theta_full 25.00
_diffrn_reflns_theta_max 25.00
_diffrn_reflns_theta_min 1.65
_exptl_absorpt_coefficient_mu 0.194
_exptl_absorpt_correction_T_max 0.861968
_exptl_absorpt_correction_T_min 0.484943
_exptl_absorpt_correction_type SADABS
_exptl_absorpt_process_details empirical
_exptl_crystal_colour yellow
_exptl_crystal_density_diffrn 1.741
_exptl_crystal_density_method 'not measured'
_exptl_crystal_description prism
_exptl_crystal_F_000 568
_refine_diff_density_max 0.769
_refine_diff_density_min -0.854
_refine_diff_density_rms 0.094
_refine_ls_extinction_method none
_refine_ls_goodness_of_fit_ref 1.012
_refine_ls_hydrogen_treatment mixed
_refine_ls_matrix_type full
_refine_ls_number_parameters 397
_refine_ls_number_reflns 3639
_refine_ls_number_restraints 20
_refine_ls_restrained_S_all 1.018
_refine_ls_R_factor_all 0.1145
_refine_ls_R_factor_gt 0.0714
_refine_ls_shift/su_max 0.000
_refine_ls_shift/su_mean 0.000
_refine_ls_structure_factor_coef Fsqd
_refine_ls_weighting_details 'calc w=1/[\s^2^(Fo^2^)+(0.1318P)^2^+0.5435P] where P=(Fo^2^+2Fc^2^)/3'
_refine_ls_weighting_scheme calc
_refine_ls_wR_factor_gt 0.1824
_refine_ls_wR_factor_ref 0.2205
_reflns_number_gt 2310
_reflns_number_total 3639
_reflns_threshold_expression >2sigma(I)
_cod_data_source_file ic034554psi20030523_062536.cif
_cod_data_source_block C12
_cod_database_code 4312418

loop_
_symmetry_equiv_pos_as_xyz
'x, y, z'
'-x, -y, -z'

loop_
_atom_site_label
_atom_site_type_symbol
_atom_site_fract_x
_atom_site_fract_y
_atom_site_fract_z
_atom_site_U_iso_or_equiv
_atom_site_adp_type
_atom_site_occupancy
_atom_site_symmetry_multiplicity
_atom_site_calc_flag
_atom_site_refinement_flags
_atom_site_disorder_assembly
_atom_site_disorder_group
Na1 Na 0.7407(3) -0.15406(19) 0.65752(15) 0.0389(5) Uani 1 1 d . . .
Na2 Na 0.7483(4) -0.4655(3) 0.5291(2) 0.0897(11) Uani 1 1 d . . .
O1 O 0.8101(4) -0.0104(3) 0.8346(2) 0.0306(8) Uani 1 1 d . . .
O2 O 0.9919(5) 0.3087(4) 1.1533(3) 0.0422(9) Uani 1 1 d . . .
O3 O 1.1227(5) 0.4032(3) 0.8695(3) 0.0377(9) Uani 1 1 d . . .
O4 O 1.1868(4) 0.0454(3) 0.9256(2) 0.0286(8) Uani 1 1 d . . .
O5 O 1.4467(4) -0.0883(3) 0.6526(2) 0.0328(8) Uani 1 1 d D . .
O6 O 1.0689(4) 0.2115(3) 0.6252(3) 0.0339(8) Uani 1 1 d . . .
O7 O 0.7753(4) 0.0184(3) 0.5926(2) 0.0267(7) Uani 1 1 d . . .
O8 O 0.4280(5) 0.3247(4) 0.5303(3) 0.0538(11) Uani 1 1 d D . .
O9 O 0.7495(4) 0.3959(3) 0.8771(2) 0.0304(8) Uani 1 1 d . . .
O11 O 0.6778(6) -0.3388(5) 0.7146(4) 0.0622(12) Uani 1 1 d D . .
H11A H 0.609(9) -0.298(7) 0.766(5) 0.08(2) Uiso 1 1 d D . .
H11B H 0.792(8) -0.342(7) 0.769(5) 0.09(2) Uiso 1 1 d D . .
O12 O 0.9451(6) -0.2633(4) 0.5748(3) 0.0530(11) Uani 1 1 d D . .
H12A H 0.945(12) -0.247(9) 0.505(5) 0.12(3) Uiso 1 1 d D . .
H12B H 1.063(7) -0.282(9) 0.593(7) 0.11(3) Uiso 1 1 d D . .
O13 O 0.9486(6) -0.5406(4) 0.6465(3) 0.0579(12) Uani 1 1 d D . .
H13A H 0.986(9) -0.491(7) 0.727(4) 0.08(2) Uiso 1 1 d D . .
H13B H 0.984(10) -0.626(6) 0.646(6) 0.10(3) Uiso 1 1 d D . .
O14 O 0.7260(6) -0.6485(5) 0.3769(4) 0.0571(11) Uani 1 1 d D . .
H14A H 0.718(11) -0.626(8) 0.307(5) 0.10(3) Uiso 1 1 d D . .
H14B H 0.611(10) -0.703(11) 0.346(10) 0.20(6) Uiso 1 1 d D . .
O15 O 1.5404(5) -0.1757(4) 0.8886(4) 0.0549(11) Uani 1 1 d D . .
H15A H 1.515(12) -0.197(9) 0.946(6) 0.12(3) Uiso 1 1 d D . .
H15B H 1.53(3) -0.088(12) 0.865(15) 0.33(10) Uiso 1 1 d D . .
O16 O 1.3547(6) 0.5282(5) 0.7897(4) 0.0578(12) Uani 1 1 d D . .
H16A H 1.246(10) 0.459(9) 0.777(9) 0.15(4) Uiso 1 1 d D . .
H16B H 1.366(19) 0.578(13) 0.875(6) 0.23(6) Uiso 1 1 d D . .
O17 O 0.5104(7) 0.3419(6) 0.9830(4) 0.0724(15) Uani 1 1 d D . .
H17A H 0.590(8) 0.368(7) 0.948(5) 0.08(2) Uiso 1 1 d D . .
C1 C 0.9553(5) 0.1898(4) 0.8236(3) 0.0211(9) Uani 1 1 d . . .
C2 C 0.8819(6) 0.1029(4) 0.8820(3) 0.0242(10) Uani 1 1 d . . .
C3 C 0.9823(6) 0.2740(5) 1.0560(3) 0.0276(11) Uani 1 1 d . . .
C4 C 1.0526(6) 0.3233(4) 0.9018(4) 0.0242(10) Uani 1 1 d . . .
C5 C 1.0905(6) 0.1206(4) 0.7732(3) 0.0250(10) Uani 1 1 d . . .
C6 C 1.1956(6) 0.0505(4) 0.8336(3) 0.0233(10) Uani 1 1 d . . .
C7 C 1.3383(5) -0.0152(4) 0.6935(3) 0.0263(10) Uani 1 1 d D . .
C8 C 1.1292(6) 0.1370(5) 0.6788(3) 0.0260(10) Uani 1 1 d . . .
C9 C 0.8011(6) 0.2146(4) 0.7428(3) 0.0222(10) Uani 1 1 d . . .
C10 C 0.7350(6) 0.1288(4) 0.6353(3) 0.0232(10) Uani 1 1 d . . .
C11 C 0.5394(6) 0.2861(5) 0.6016(3) 0.0334(12) Uani 1 1 d D . .
C12 C 0.7159(6) 0.3224(4) 0.7795(4) 0.0263(10) Uani 1 1 d . . .
N1 N 0.8827(5) 0.1585(4) 0.9888(3) 0.0268(9) Uani 1 1 d D . .
N2 N 1.0713(5) 0.3459(4) 1.0104(3) 0.0280(9) Uani 1 1 d D . .
N3 N 1.3183(5) -0.0152(4) 0.7898(3) 0.0294(9) Uani 1 1 d . . .
N4 N 1.2485(5) 0.0576(4) 0.6395(3) 0.0269(9) Uani 1 1 d D . .
N5 N 0.6086(5) 0.1759(4) 0.5680(3) 0.0308(9) Uani 1 1 d . . .
N6 N 0.5824(5) 0.3524(4) 0.7059(3) 0.0302(9) Uani 1 1 d D . .
H1 H 0.848(6) 0.098(4) 1.026(4) 0.038(14) Uiso 1 1 d D . .
H4 H 1.250(7) 0.045(5) 0.565(2) 0.047(15) Uiso 1 1 d D . .
H2 H 1.125(8) 0.434(3) 1.057(4) 0.07(2) Uiso 1 1 d D . .
H6 H 0.516(7) 0.421(5) 0.734(5) 0.060(18) Uiso 1 1 d D . .
H17B H 0.383(10) 0.356(17) 0.971(16) 0.32(10) Uiso 1 1 d D . .

loop_
_atom_site_aniso_label
_atom_site_aniso_U_11
_atom_site_aniso_U_22
_atom_site_aniso_U_33
_atom_site_aniso_U_23
_atom_site_aniso_U_13
_atom_site_aniso_U_12
Na1 0.0527(13) 0.0325(11) 0.0309(11) 0.0086(9) 0.0105(9) 0.0078(10)
Na2 0.098(2) 0.0476(15) 0.089(2) 0.0103(14) -0.0333(17) 0.0245(16)
O1 0.0370(19) 0.0285(18) 0.0231(17) 0.0058(14) 0.0059(14) -0.0028(15)
O2 0.063(3) 0.046(2) 0.0166(18) 0.0068(16) 0.0104(16) 0.0088(19)
O3 0.046(2) 0.0269(18) 0.038(2) 0.0055(15) 0.0133(16) -0.0053(16)
O4 0.0335(18) 0.0346(18) 0.0193(16) 0.0107(14) 0.0052(13) 0.0097(15)
O5 0.0321(18) 0.044(2) 0.0241(17) 0.0092(15) 0.0091(14) 0.0125(16)
O6 0.043(2) 0.0402(19) 0.0322(18) 0.0223(16) 0.0196(16) 0.0176(17)
O7 0.0327(18) 0.0228(16) 0.0211(16) 0.0026(13) 0.0040(13) 0.0082(14)
O8 0.068(3) 0.053(2) 0.034(2) 0.0111(18) -0.0030(18) 0.034(2)
O9 0.0306(18) 0.0286(18) 0.0235(17) -0.0035(14) 0.0042(14) 0.0052(15)
O11 0.056(3) 0.062(3) 0.073(3) 0.038(3) 0.004(2) 0.005(2)
O12 0.057(3) 0.071(3) 0.048(2) 0.031(2) 0.024(2) 0.032(2)
O13 0.078(3) 0.039(2) 0.049(3) 0.012(2) 0.000(2) 0.014(2)
O14 0.052(3) 0.060(3) 0.063(3) 0.026(2) 0.011(2) 0.008(2)
O15 0.051(3) 0.049(2) 0.058(3) 0.023(2) -0.006(2) 0.003(2)
O16 0.050(3) 0.067(3) 0.075(3) 0.036(3) 0.030(2) 0.021(2)
O17 0.069(3) 0.106(4) 0.072(3) 0.053(3) 0.040(3) 0.024(3)
C1 0.023(2) 0.020(2) 0.020(2) 0.0049(18) 0.0070(18) 0.0031(19)
C2 0.023(2) 0.027(2) 0.022(2) 0.0067(19) 0.0052(18) 0.003(2)
C3 0.031(3) 0.030(3) 0.019(2) 0.007(2) 0.0008(19) 0.010(2)
C4 0.021(2) 0.024(2) 0.029(2) 0.009(2) 0.0086(19) 0.004(2)
C5 0.026(2) 0.029(2) 0.022(2) 0.0100(19) 0.0071(19) 0.006(2)
C6 0.025(2) 0.024(2) 0.019(2) 0.0051(18) 0.0028(18) 0.0026(19)
C7 0.025(2) 0.031(3) 0.026(2) 0.013(2) 0.0054(19) 0.006(2)
C8 0.028(3) 0.031(2) 0.019(2) 0.008(2) 0.0045(18) 0.006(2)
C9 0.022(2) 0.024(2) 0.022(2) 0.0068(19) 0.0082(18) 0.0048(19)
C10 0.024(2) 0.026(2) 0.022(2) 0.0106(19) 0.0063(18) 0.002(2)
C11 0.034(3) 0.034(3) 0.030(3) 0.009(2) 0.005(2) 0.010(2)
C12 0.028(3) 0.026(2) 0.026(2) 0.007(2) 0.009(2) 0.002(2)
N1 0.035(2) 0.030(2) 0.0190(19) 0.0099(17) 0.0111(16) 0.0043(18)
N2 0.032(2) 0.028(2) 0.019(2) 0.0035(17) 0.0001(16) 0.0001(18)
N3 0.032(2) 0.035(2) 0.023(2) 0.0090(17) 0.0093(16) 0.0120(19)
N4 0.029(2) 0.037(2) 0.021(2) 0.0127(18) 0.0119(17) 0.0128(18)
N5 0.036(2) 0.033(2) 0.023(2) 0.0082(17) 0.0044(17) 0.0138(19)
N6 0.028(2) 0.035(2) 0.021(2) 0.0038(17) -0.0004(16) 0.0126(19)

loop_
_atom_type_symbol
_atom_type_description
_atom_type_scat_dispersion_real
_atom_type_scat_dispersion_imag
_atom_type_scat_source
C C 0.0033 0.0016 'International Tables Vol C Tables 4.2.6.8 and 6.1.1.4'
H H 0.0000 0.0000 'International Tables Vol C Tables 4.2.6.8 and 6.1.1.4'
N N 0.0061 0.0033 'International Tables Vol C Tables 4.2.6.8 and 6.1.1.4'
O O 0.0106 0.0060 'International Tables Vol C Tables 4.2.6.8 and 6.1.1.4'
Na Na 0.0362 0.0249 'International Tables Vol C Tables 4.2.6.8 and 6.1.1.4'

loop_
_geom_angle_atom_site_label_1
_geom_angle_atom_site_label_2
_geom_angle_atom_site_label_3
_geom_angle
_geom_angle_site_symmetry_1
_geom_angle_site_symmetry_3
_geom_angle_publ_flag
O7 Na1 O1 90.60(12) . . ?
O7 Na1 O11 174.56(17) . . ?
O1 Na1 O11 92.32(16) . . ?
O7 Na1 O12 91.67(14) . . ?
O1 Na1 O12 123.54(16) . . ?
O11 Na1 O12 90.54(17) . . ?
O7 Na1 O5 83.80(12) . 1_455 ?
O1 Na1 O5 83.72(12) . 1_455 ?
O11 Na1 O5 91.95(16) . 1_455 ?
O12 Na1 O5 152.51(16) . 1_455 ?
O7 Na1 O8 96.05(13) . 2_656 ?
O1 Na1 O8 162.81(15) . 2_656 ?
O11 Na1 O8 79.89(16) . 2_656 ?
O12 Na1 O8 72.23(15) . 2_656 ?
O5 Na1 O8 81.27(12) 1_455 2_656 ?
O7 Na1 C10 20.25(10) . . ?
O1 Na1 C10 74.18(12) . . ?
O11 Na1 C10 158.81(17) . . ?
O12 Na1 C10 110.48(15) . . ?
O5 Na1 C10 70.73(12) 1_455 . ?
O8 Na1 C10 108.34(12) 2_656 . ?
O7 Na1 Na2 125.30(12) . . ?
O1 Na1 Na2 139.63(12) . . ?
O11 Na1 Na2 53.68(15) . . ?
O12 Na1 Na2 47.83(14) . . ?
O5 Na1 Na2 114.85(12) 1_455 . ?
O8 Na1 Na2 43.92(8) 2_656 . ?
C10 Na1 Na2 144.52(11) . . ?
O8 Na2 O13 158.6(2) 2_656 . ?
O8 Na2 O14 105.79(18) 2_656 . ?
O13 Na2 O14 95.56(18) . . ?
O8 Na2 O12 77.82(17) 2_656 . ?
O13 Na2 O12 88.85(18) . . ?
O14 Na2 O12 123.6(2) . . ?
O8 Na2 O11 80.46(16) 2_656 . ?
O13 Na2 O11 81.15(17) . . ?
O14 Na2 O11 154.1(2) . . ?
O12 Na2 O11 82.22(16) . . ?
O8 Na2 Na1 53.27(11) 2_656 . ?
O13 Na2 Na1 105.49(14) . . ?
O14 Na2 Na1 155.57(16) . . ?
O12 Na2 Na1 46.40(11) . . ?
O11 Na2 Na1 45.21(11) . . ?
O8 Na2 Na2 58.17(14) 2_656 2_646 ?
O13 Na2 Na2 126.5(2) . 2_646 ?
O14 Na2 Na2 86.89(15) . 2_646 ?
O12 Na2 Na2 132.81(15) . 2_646 ?
O11 Na2 Na2 74.99(16) . 2_646 ?
Na1 Na2 Na2 90.36(11) . 2_646 ?
C2 O1 Na1 136.9(3) . . ?
C4 O3 H16A 156(3) . . ?
C4 O3 O16 162.2(3) . . ?
H16A O3 O16 15(3) . . ?
C7 O5 Na1 152.5(3) . 1_655 ?
C10 O7 Na1 121.1(3) . . ?
C11 O8 Na2 155.7(3) . 2_656 ?
C11 O8 Na1 120.8(3) . 2_656 ?
Na2 O8 Na1 82.81(13) 2_656 2_656 ?
C12 O9 H17A 114(2) . . ?
C12 O9 O17 112.6(3) . . ?
H17A O9 O17 2(2) . . ?
Na1 O11 Na2 81.11(16) . . ?
Na1 O11 O2 92.38(17) . 2_757 ?
Na2 O11 O2 96.67(18) . 2_757 ?
Na1 O11 O15 92.04(18) . 1_455 ?
Na2 O11 O15 167.2(2) . 1_455 ?
O2 O11 O15 94.43(18) 2_757 1_455 ?
Na1 O11 H11A 99(4) . . ?
Na2 O11 H11A 159(4) . . ?
O2 O11 H11A 104(4) 2_757 . ?
O15 O11 H11A 12(4) 1_455 . ?
Na1 O11 H11B 104(4) . . ?
Na2 O11 H11B 100(4) . . ?
O2 O11 H11B 11(4) 2_757 . ?
O15 O11 H11B 92(4) 1_455 . ?
H11A O11 H11B 100(6) . . ?
Na1 O12 Na2 85.77(17) . . ?
Na1 O12 O6 110.56(16) . 2_756 ?
Na2 O12 O6 105.29(19) . 2_756 ?
Na1 O12 O14 142.6(2) . 2_746 ?
Na2 O12 O14 103.01(18) . 2_746 ?
O6 O12 O14 102.16(16) 2_756 2_746 ?
Na1 O12 H12A 113(5) . . ?
Na2 O12 H12A 105(6) . . ?
O6 O12 H12A 3(5) 2_756 . ?
O14 O12 H12A 100(5) 2_746 . ?
Na1 O12 H12B 141(5) . . ?
Na2 O12 H12B 110(5) . . ?
O6 O12 H12B 99(5) 2_756 . ?
O14 O12 H12B 7(5) 2_746 . ?
H12A O12 H12B 97(6) . . ?
Na2 O13 O6 131.7(2) . 1_545 ?
Na2 O13 O2 99.39(17) . 2_757 ?
O6 O13 O2 128.33(17) 1_545 2_757 ?
Na2 O13 H13A 121(4) . . ?
O6 O13 H13A 106(4) 1_545 . ?
O2 O13 H13A 23(4) 2_757 . ?
Na2 O13 H13B 134(5) . . ?
O6 O13 H13B 7(5) 1_545 . ?
O2 O13 H13B 124(5) 2_757 . ?
H13A O13 H13B 102(6) . . ?
Na2 O14 O16 100.57(19) . 2_756 ?
Na2 O14 H14A 115(5) . . ?
O16 O14 H14A 17(4) 2_756 . ?
Na2 O14 H14B 116(8) . . ?
O16 O14 H14B 88(7) 2_756 . ?
H14A O14 H14B 91(8) . . ?
O17 O15 O4 82.56(17) 2_757 2_857 ?
O17 O15 H15A 23(6) 2_757 . ?
O4 O15 H15A 73(6) 2_857 . ?
O17 O15 H15B 153(10) 2_757 . ?
O4 O15 H15B 93(10) 2_857 . ?
H15A O15 H15B 130(10) . . ?
O3 O16 H16A 29(6) . . ?
O3 O16 H16B 68(8) . . ?
H16A O16 H16B 96(9) . . ?
O9 O17 H17A 5(4) . . ?
O9 O17 H17B 130(10) . . ?
H17A O17 H17B 128(10) . . ?
C5 C1 C9 115.1(3) . . ?
C5 C1 C2 109.3(3) . . ?
C9 C1 C2 105.8(3) . . ?
C5 C1 C4 104.6(3) . . ?
C9 C1 C4 109.8(3) . . ?
C2 C1 C4 112.5(3) . . ?
O1 C2 N1 118.9(4) . . ?
O1 C2 C1 122.2(4) . . ?
N1 C2 C1 118.6(4) . . ?
O2 C3 N2 121.9(4) . . ?
O2 C3 N1 120.7(4) . . ?
N2 C3 N1 117.4(4) . . ?
O3 C4 N2 120.1(4) . . ?
O3 C4 C1 121.3(4) . . ?
N2 C4 C1 118.4(4) . . ?
C6 C5 C8 118.9(4) . . ?
C6 C5 C1 116.6(4) . . ?
C8 C5 C1 124.0(4) . . ?
O4 C6 N3 117.8(4) . . ?
O4 C6 C5 123.9(4) . . ?
N3 C6 C5 118.3(4) . . ?
O5 C7 N4 120.8(4) . . ?
O5 C7 N3 119.4(4) . . ?
N4 C7 N3 119.8(3) . . ?
O6 C8 N4 116.1(4) . . ?
O6 C8 C5 127.8(4) . . ?
N4 C8 C5 116.0(4) . . ?
C12 C9 C10 118.9(4) . . ?
C12 C9 C1 117.8(4) . . ?
C10 C9 C1 123.2(4) . . ?
O7 C10 N5 115.8(4) . . ?
O7 C10 C9 128.8(4) . . ?
N5 C10 C9 115.4(4) . . ?
O7 C10 Na1 38.7(2) . . ?
N5 C10 Na1 128.1(3) . . ?
C9 C10 Na1 104.8(3) . . ?
O8 C11 N6 121.9(4) . . ?
O8 C11 N5 119.1(4) . . ?
N6 C11 N5 119.0(3) . . ?
O9 C12 N6 116.5(4) . . ?
O9 C12 C9 124.6(4) . . ?
N6 C12 C9 118.9(4) . . ?
C3 N1 C2 124.5(4) . . ?
C3 N1 O4 119.3(3) . 2_757 ?
C2 N1 O4 108.4(3) . 2_757 ?
C3 N1 H1 115(3) . . ?
C2 N1 H1 117(3) . . ?
O4 N1 H1 10(3) 2_757 . ?
C3 N2 C4 125.6(4) . . ?
C3 N2 O9 123.4(3) . 2_767 ?
C4 N2 O9 108.9(3) . 2_767 ?
C3 N2 H2 116(4) . . ?
C4 N2 H2 116(4) . . ?
O9 N2 H2 8(4) 2_767 . ?
C7 N3 C6 122.3(3) . . ?
C7 N4 C8 123.3(3) . . ?
C7 N4 O7 115.3(2) . 2_756 ?
C8 N4 O7 118.6(3) . 2_756 ?
C7 N4 H4 119(3) . . ?
C8 N4 H4 117(3) . . ?
O7 N4 H4 8(3) 2_756 . ?
C11 N5 C10 124.3(4) . . ?
C11 N6 C12 122.1(4) . . ?
C11 N6 O16 118.6(3) . 1_455 ?
C12 N6 O16 118.3(3) . 1_455 ?
C11 N6 H6 120(4) . . ?
C12 N6 H6 118(4) . . ?
O16 N6 H6 7(4) 1_455 . ?

loop_
_geom_bond_atom_site_label_1
_geom_bond_atom_site_label_2
_geom_bond_distance
_geom_bond_site_symmetry_2
_geom_bond_publ_flag
Na1 O7 2.247(3) . ?
Na1 O1 2.336(4) . ?
Na1 O11 2.348(5) . ?
Na1 O12 2.374(4) . ?
Na1 O5 2.506(3) 1_455 ?
Na1 O8 2.641(4) 2_656 ?
Na1 C10 3.080(5) . ?
Na1 Na2 3.269(3) . ?
Na2 O8 2.286(4) 2_656 ?
Na2 O13 2.308(5) . ?
Na2 O14 2.341(5) . ?
Na2 O12 2.429(6) . ?
Na2 O11 2.666(6) . ?
Na2 Na2 3.895(7) 2_646 ?
O1 C2 1.223(5) . ?
O2 C3 1.223(5) . ?
O3 C4 1.216(5) . ?
O3 H16A 1.93(8) . ?
O3 O16 2.793(5) . ?
O4 C6 1.257(5) . ?
O5 C7 1.314(2) . ?
O5 Na1 2.506(3) 1_655 ?
O6 C8 1.246(5) . ?
O7 C10 1.245(5) . ?
O8 C11 1.315(2) . ?
O8 Na2 2.286(4) 2_656 ?
O8 Na1 2.641(4) 2_656 ?
O9 C12 1.268(5) . ?
O9 H17A 1.82(5) . ?
O9 O17 2.763(5) . ?
O11 O2 2.778(6) 2_757 ?
O11 O15 2.959(7) 1_455 ?
O11 H11A 1.01(5) . ?
O11 H11B 1.04(5) . ?
O12 O6 2.834(5) 2_756 ?
O12 O14 2.858(6) 2_746 ?
O12 H12A 0.98(5) . ?
O12 H12B 0.97(5) . ?
O13 O6 2.806(5) 1_545 ?
O13 O2 2.993(5) 2_757 ?
O13 H13A 1.02(5) . ?
O13 H13B 0.96(5) . ?
O14 O16 2.811(6) 2_756 ?
O14 H14A 1.01(5) . ?
O14 H14B 1.00(6) . ?
O15 O17 2.837(6) 2_757 ?
O15 O4 2.842(5) 2_857 ?
O15 H15A 0.92(5) . ?
O15 H15B 1.06(6) . ?
O16 H16A 1.06(6) . ?
O16 H16B 1.09(6) . ?
O17 H17A 0.95(5) . ?
O17 H17B 1.03(6) . ?
C1 C5 1.530(6) . ?
C1 C9 1.530(6) . ?
C1 C2 1.530(6) . ?
C1 C4 1.538(6) . ?
C2 N1 1.375(5) . ?
C3 N2 1.364(6) . ?
C3 N1 1.372(6) . ?
C4 N2 1.364(6) . ?
C5 C6 1.412(6) . ?
C5 C8 1.414(6) . ?
C6 N3 1.388(6) . ?
C7 N4 1.325(5) . ?
C7 N3 1.326(5) . ?
C8 N4 1.411(6) . ?
C9 C12 1.395(6) . ?
C9 C10 1.421(6) . ?
C10 N5 1.402(6) . ?
C11 N6 1.319(6) . ?
C11 N5 1.330(6) . ?
C12 N6 1.391(6) . ?
N1 O4 2.783(5) 2_757 ?
N1 H1 0.98(2) . ?
N2 O9 2.837(5) 2_767 ?
N2 H2 0.97(2) . ?
N4 O7 2.919(4) 2_756 ?
N4 H4 0.97(2) . ?
N6 O16 2.877(5) 1_455 ?
N6 H6 0.97(2) . ?

loop_
_geom_hbond_atom_site_label_D
_geom_hbond_atom_site_label_H
_geom_hbond_atom_site_label_A
_geom_hbond_distance_DH
_geom_hbond_distance_HA
_geom_hbond_distance_DA
_geom_hbond_angle_DHA
_geom_hbond_site_symmetry_A
O16 H16A O3 1.06(6) 1.93(8) 2.793(5) 136(8) .
O17 H17A O9 0.95(5) 1.82(5) 2.763(5) 173(6) .
N6 H6 O16 0.97(2) 1.92(2) 2.877(5) 169(5) 1_455
O11 H11A O15 1.01(5) 1.99(5) 2.959(7) 162(6) 1_455
O13 H13B O6 0.96(5) 1.86(5) 2.806(5) 170(7) 1_545
O12 H12B O14 0.97(5) 1.90(5) 2.858(6) 169(8) 2_746
N4 H4 O7 0.97(2) 1.96(2) 2.919(4) 167(5) 2_756
O12 H12A O6 0.98(5) 1.85(5) 2.834(5) 176(8) 2_756
N1 H1 O4 0.98(2) 1.82(2) 2.783(5) 165(4) 2_757
O11 H11B O2 1.04(5) 1.77(6) 2.778(6) 162(6) 2_757
O13 H13A O2 1.02(5) 2.09(6) 2.993(5) 146(6) 2_757
O15 H15A O17 0.92(5) 2.03(7) 2.837(6) 146(8) 2_757
N2 H2 O9 0.97(2) 1.88(2) 2.837(5) 168(6) 2_767
O15 H15A O4 0.92(5) 2.72(10) 2.842(5) 88(6) 2_857

loop_
_geom_torsion_atom_site_label_1
_geom_torsion_atom_site_label_2
_geom_torsion_atom_site_label_3
_geom_torsion_atom_site_label_4
_geom_torsion
_geom_torsion_site_symmetry_1
_geom_torsion_site_symmetry_2
_geom_torsion_site_symmetry_3
_geom_torsion_site_symmetry_4
_geom_torsion_publ_flag
O7 Na1 Na2 O8 -56.7(2) . . . 2_656 ?
O1 Na1 Na2 O8 154.8(2) . . . 2_656 ?
O11 Na1 Na2 O8 116.7(2) . . . 2_656 ?
O12 Na1 Na2 O8 -110.3(2) . . . 2_656 ?
O5 Na1 Na2 O8 43.79(19) 1_455 . . 2_656 ?
C10 Na1 Na2 O8 -47.5(3) . . . 2_656 ?
O7 Na1 Na2 O13 126.6(2) . . . . ?
O1 Na1 Na2 O13 -21.9(3) . . . . ?
O11 Na1 Na2 O13 -60.0(2) . . . . ?
O12 Na1 Na2 O13 73.0(2) . . . . ?
O5 Na1 Na2 O13 -132.92(19) 1_455 . . . ?
O8 Na1 Na2 O13 -176.7(3) 2_656 . . . ?
C10 Na1 Na2 O13 135.8(2) . . . . ?
O7 Na1 Na2 O14 -21.9(5) . . . . ?
O1 Na1 Na2 O14 -170.4(4) . . . . ?
O11 Na1 Na2 O14 151.5(5) . . . . ?
O12 Na1 Na2 O14 -75.5(5) . . . . ?
O5 Na1 Na2 O14 78.6(5) 1_455 . . . ?
O8 Na1 Na2 O14 34.8(4) 2_656 . . . ?
C10 Na1 Na2 O14 -12.8(6) . . . . ?
O7 Na1 Na2 O12 53.61(19) . . . . ?
O1 Na1 Na2 O12 -94.9(2) . . . . ?
O11 Na1 Na2 O12 -133.0(2) . . . . ?
O5 Na1 Na2 O12 154.10(18) 1_455 . . . ?
O8 Na1 Na2 O12 110.3(2) 2_656 . . . ?
C10 Na1 Na2 O12 62.8(2) . . . . ?
O7 Na1 Na2 O11 -173.4(2) . . . . ?
O1 Na1 Na2 O11 38.1(2) . . . . ?
O12 Na1 Na2 O11 133.0(2) . . . . ?
O5 Na1 Na2 O11 -72.92(18) 1_455 . . . ?
O8 Na1 Na2 O11 -116.7(2) 2_656 . . . ?
C10 Na1 Na2 O11 -164.2(3) . . . . ?
O7 Na1 Na2 Na2 -105.19(17) . . . 2_646 ?
O1 Na1 Na2 Na2 106.30(19) . . . 2_646 ?
O11 Na1 Na2 Na2 68.22(18) . . . 2_646 ?
O12 Na1 Na2 Na2 -158.80(19) . . . 2_646 ?
O5 Na1 Na2 Na2 -4.70(16) 1_455 . . 2_646 ?
O8 Na1 Na2 Na2 -48.49(15) 2_656 . . 2_646 ?
C10 Na1 Na2 Na2 -96.0(2) . . . 2_646 ?
O7 Na1 O1 C2 -18.5(4) . . . . ?
O11 Na1 O1 C2 166.1(4) . . . . ?
O12 Na1 O1 C2 73.9(5) . . . . ?
O5 Na1 O1 C2 -102.2(4) 1_455 . . . ?
O8 Na1 O1 C2 -131.5(5) 2_656 . . . ?
C10 Na1 O1 C2 -30.5(4) . . . . ?
Na2 Na1 O1 C2 136.3(4) . . . . ?
O1 Na1 O7 C10 -35.3(3) . . . . ?
O11 Na1 O7 C10 87.2(18) . . . . ?
O12 Na1 O7 C10 -158.9(3) . . . . ?
O5 Na1 O7 C10 48.3(3) 1_455 . . . ?
O8 Na1 O7 C10 128.8(3) 2_656 . . . ?
Na2 Na1 O7 C10 164.5(3) . . . . ?
O7 Na1 O11 Na2 81.1(18) . . . . ?
O1 Na1 O11 Na2 -156.43(15) . . . . ?
O12 Na1 O11 Na2 -32.83(16) . . . . ?
O5 Na1 O11 Na2 119.78(14) 1_455 . . . ?
O8 Na1 O11 Na2 39.01(13) 2_656 . . . ?
C10 Na1 O11 Na2 154.1(4) . . . . ?
O7 Na1 O11 O2 177.5(17) . . . 2_757 ?
O1 Na1 O11 O2 -60.05(16) . . . 2_757 ?
O12 Na1 O11 O2 63.55(18) . . . 2_757 ?
O5 Na1 O11 O2 -143.84(15) 1_455 . . 2_757 ?
O8 Na1 O11 O2 135.39(17) 2_656 . . 2_757 ?
C10 Na1 O11 O2 -109.5(4) . . . 2_757 ?
Na2 Na1 O11 O2 96.38(18) . . . 2_757 ?
O7 Na1 O11 O15 -88.0(18) . . . 1_455 ?
O1 Na1 O11 O15 34.48(16) . . . 1_455 ?
O12 Na1 O11 O15 158.07(17) . . . 1_455 ?
O5 Na1 O11 O15 -49.31(15) 1_455 . . 1_455 ?
O8 Na1 O11 O15 -130.09(16) 2_656 . . 1_455 ?
C10 Na1 O11 O15 -15.0(5) . . . 1_455 ?
Na2 Na1 O11 O15 -169.1(2) . . . 1_455 ?
O8 Na2 O11 Na1 -46.55(17) 2_656 . . . ?
O13 Na2 O11 Na1 122.37(18) . . . . ?
O14 Na2 O11 Na1 -153.1(4) . . . . ?
O12 Na2 O11 Na1 32.33(15) . . . . ?
Na2 Na2 O11 Na1 -105.98(14) 2_646 . . . ?
O8 Na2 O11 O2 -137.93(19) 2_656 . . 2_757 ?
O13 Na2 O11 O2 30.99(18) . . . 2_757 ?
O14 Na2 O11 O2 115.5(4) . . . 2_757 ?
O12 Na2 O11 O2 -59.05(16) . . . 2_757 ?
Na1 Na2 O11 O2 -91.38(17) . . . 2_757 ?
Na2 Na2 O11 O2 162.65(15) 2_646 . . 2_757 ?
O8 Na2 O11 O15 11.8(10) 2_656 . . 1_455 ?
O13 Na2 O11 O15 -179.3(10) . . . 1_455 ?
O14 Na2 O11 O15 -94.8(10) . . . 1_455 ?
O12 Na2 O11 O15 90.7(10) . . . 1_455 ?
Na1 Na2 O11 O15 58.4(9) . . . 1_455 ?
Na2 Na2 O11 O15 -47.6(10) 2_646 . . 1_455 ?
O7 Na1 O12 Na2 -138.91(14) . . . . ?
O1 Na1 O12 Na2 129.26(16) . . . . ?
O11 Na1 O12 Na2 36.12(17) . . . . ?
O5 Na1 O12 Na2 -59.2(4) 1_455 . . . ?
O8 Na1 O12 Na2 -43.09(13) 2_656 . . . ?
C10 Na1 O12 Na2 -146.56(14) . . . . ?
O7 Na1 O12 O6 -34.2(2) . . . 2_756 ?
O1 Na1 O12 O6 -125.98(18) . . . 2_756 ?
O11 Na1 O12 O6 140.9(2) . . . 2_756 ?
O5 Na1 O12 O6 45.6(4) 1_455 . . 2_756 ?
O8 Na1 O12 O6 61.67(18) 2_656 . . 2_756 ?
C10 Na1 O12 O6 -41.8(2) . . . 2_756 ?
Na2 Na1 O12 O6 104.8(2) . . . 2_756 ?
O7 Na1 O12 O14 115.2(3) . . . 2_746 ?
O1 Na1 O12 O14 23.3(4) . . . 2_746 ?
O11 Na1 O12 O14 -69.8(4) . . . 2_746 ?
O5 Na1 O12 O14 -165.1(3) 1_455 . . 2_746 ?
O8 Na1 O12 O14 -149.0(4) 2_656 . . 2_746 ?
C10 Na1 O12 O14 107.5(3) . . . 2_746 ?
Na2 Na1 O12 O14 -105.9(4) . . . 2_746 ?
O8 Na2 O12 Na1 50.26(15) 2_656 . . . ?
O13 Na2 O12 Na1 -112.83(18) . . . . ?
O14 Na2 O12 Na1 151.27(18) . . . . ?
O11 Na2 O12 Na1 -31.60(14) . . . . ?
Na2 Na2 O12 Na1 29.5(3) 2_646 . . . ?
O8 Na2 O12 O6 -59.91(17) 2_656 . . 2_756 ?
O13 Na2 O12 O6 137.00(19) . . . 2_756 ?
O14 Na2 O12 O6 41.1(2) . . . 2_756 ?
O11 Na2 O12 O6 -141.78(16) . . . 2_756 ?
Na1 Na2 O12 O6 -110.17(18) . . . 2_756 ?
Na2 Na2 O12 O6 -80.6(3) 2_646 . . 2_756 ?
O8 Na2 O12 O14 -166.61(19) 2_656 . . 2_746 ?
O13 Na2 O12 O14 30.3(2) . . . 2_746 ?
O14 Na2 O12 O14 -65.6(3) . . . 2_746 ?
O11 Na2 O12 O14 111.53(18) . . . 2_746 ?
Na1 Na2 O12 O14 143.1(2) . . . 2_746 ?
Na2 Na2 O12 O14 172.7(2) 2_646 . . 2_746 ?
O8 Na2 O13 O6 173.9(5) 2_656 . . 1_545 ?
O14 Na2 O13 O6 -11.4(3) . . . 1_545 ?
O12 Na2 O13 O6 -135.0(3) . . . 1_545 ?
O11 Na2 O13 O6 142.6(3) . . . 1_545 ?
Na1 Na2 O13 O6 -178.9(2) . . . 1_545 ?
Na2 Na2 O13 O6 78.8(4) 2_646 . . 1_545 ?
O8 Na2 O13 O2 2.5(8) 2_656 . . 2_757 ?
O14 Na2 O13 O2 177.18(19) . . . 2_757 ?
O12 Na2 O13 O2 53.55(19) . . . 2_757 ?
O11 Na2 O13 O2 -28.76(18) . . . 2_757 ?
Na1 Na2 O13 O2 9.7(2) . . . 2_757 ?
Na2 Na2 O13 O2 -92.6(2) 2_646 . . 2_757 ?
O8 Na2 O14 O16 28.0(3) 2_656 . . 2_756 ?
O13 Na2 O14 O16 -150.0(2) . . . 2_756 ?
O12 Na2 O14 O16 -57.7(2) . . . 2_756 ?
O11 Na2 O14 O16 128.8(4) . . . 2_756 ?
Na1 Na2 O14 O16 -0.3(5) . . . 2_756 ?
Na2 Na2 O14 O16 83.66(17) 2_646 . . 2_756 ?
Na1 O1 C2 N1 173.6(3) . . . . ?
Na1 O1 C2 C1 -0.3(7) . . . . ?
C5 C1 C2 O1 -59.4(5) . . . . ?
C9 C1 C2 O1 65.0(5) . . . . ?
C4 C1 C2 O1 -175.1(4) . . . . ?
C5 C1 C2 N1 126.7(4) . . . . ?
C9 C1 C2 N1 -108.8(4) . . . . ?
C4 C1 C2 N1 11.0(5) . . . . ?
H16A O3 C4 N2 141(7) . . . . ?
O16 O3 C4 N2 101.3(11) . . . . ?
H16A O3 C4 C1 -33(7) . . . . ?
O16 O3 C4 C1 -73.1(12) . . . . ?
C5 C1 C4 O3 59.8(5) . . . . ?
C9 C1 C4 O3 -64.3(5) . . . . ?
C2 C1 C4 O3 178.2(4) . . . . ?
C5 C1 C4 N2 -114.7(4) . . . . ?
C9 C1 C4 N2 121.3(4) . . . . ?
C2 C1 C4 N2 3.7(5) . . . . ?
C9 C1 C5 C6 -156.1(4) . . . . ?
C2 C1 C5 C6 -37.3(5) . . . . ?
C4 C1 C5 C6 83.4(5) . . . . ?
C9 C1 C5 C8 32.3(6) . . . . ?
C2 C1 C5 C8 151.1(4) . . . . ?
C4 C1 C5 C8 -88.3(5) . . . . ?
C8 C5 C6 O4 170.1(4) . . . . ?
C1 C5 C6 O4 -2.0(7) . . . . ?
C8 C5 C6 N3 -8.7(6) . . . . ?
C1 C5 C6 N3 179.2(4) . . . . ?
Na1 O5 C7 N4 120.7(6) 1_655 . . . ?
Na1 O5 C7 N3 -59.7(8) 1_655 . . . ?
C6 C5 C8 O6 -168.1(5) . . . . ?
C1 C5 C8 O6 3.4(8) . . . . ?
C6 C5 C8 N4 13.1(6) . . . . ?
C1 C5 C8 N4 -175.4(4) . . . . ?
C5 C1 C9 C12 -152.2(4) . . . . ?
C2 C1 C9 C12 87.1(5) . . . . ?
C4 C1 C9 C12 -34.5(5) . . . . ?
C5 C1 C9 C10 31.9(6) . . . . ?
C2 C1 C9 C10 -88.8(5) . . . . ?
C4 C1 C9 C10 149.6(4) . . . . ?
Na1 O7 C10 N5 -119.5(3) . . . . ?
Na1 O7 C10 C9 61.3(6) . . . . ?
C12 C9 C10 O7 -168.4(4) . . . . ?
C1 C9 C10 O7 7.5(7) . . . . ?
C12 C9 C10 N5 12.5(6) . . . . ?
C1 C9 C10 N5 -171.7(4) . . . . ?
C12 C9 C10 Na1 -133.8(3) . . . . ?
C1 C9 C10 Na1 42.0(4) . . . . ?
O1 Na1 C10 O7 143.1(4) . . . . ?
O11 Na1 C10 O7 -164.8(5) . . . . ?
O12 Na1 C10 O7 22.6(4) . . . . ?
O5 Na1 C10 O7 -128.1(3) 1_455 . . . ?
O8 Na1 C10 O7 -54.7(3) 2_656 . . . ?
Na2 Na1 C10 O7 -22.1(4) . . . . ?
O7 Na1 C10 N5 84.6(5) . . . . ?
O1 Na1 C10 N5 -132.3(4) . . . . ?
O11 Na1 C10 N5 -80.2(6) . . . . ?
O12 Na1 C10 N5 107.2(4) . . . . ?
O5 Na1 C10 N5 -43.5(3) 1_455 . . . ?
O8 Na1 C10 N5 29.9(4) 2_656 . . . ?
Na2 Na1 C10 N5 62.5(4) . . . . ?
O7 Na1 C10 C9 -135.0(5) . . . . ?
O1 Na1 C10 C9 8.1(3) . . . . ?
O11 Na1 C10 C9 60.2(6) . . . . ?
O12 Na1 C10 C9 -112.4(3) . . . . ?
O5 Na1 C10 C9 96.9(3) 1_455 . . . ?
O8 Na1 C10 C9 170.3(3) 2_656 . . . ?
Na2 Na1 C10 C9 -157.1(3) . . . . ?
Na2 O8 C11 N6 8.6(13) 2_656 . . . ?
Na1 O8 C11 N6 -157.2(4) 2_656 . . . ?
Na2 O8 C11 N5 -172.5(7) 2_656 . . . ?
Na1 O8 C11 N5 21.8(6) 2_656 . . . ?
H17A O9 C12 N6 73(2) . . . . ?
O17 O9 C12 N6 74.9(4) . . . . ?
H17A O9 C12 C9 -106(2) . . . . ?
O17 O9 C12 C9 -104.1(4) . . . . ?
C10 C9 C12 O9 170.9(4) . . . . ?
C1 C9 C12 O9 -5.2(7) . . . . ?
C10 C9 C12 N6 -8.1(6) . . . . ?
C1 C9 C12 N6 175.8(4) . . . . ?
O2 C3 N1 C2 -171.0(4) . . . . ?
N2 C3 N1 C2 7.8(6) . . . . ?
O2 C3 N1 O4 -25.3(6) . . . 2_757 ?
N2 C3 N1 O4 153.5(3) . . . 2_757 ?
O1 C2 N1 C3 168.2(4) . . . . ?
C1 C2 N1 C3 -17.7(6) . . . . ?
O1 C2 N1 O4 19.4(5) . . . 2_757 ?
C1 C2 N1 O4 -166.5(3) . . . 2_757 ?
O2 C3 N2 C4 -171.7(4) . . . . ?
N1 C3 N2 C4 9.5(6) . . . . ?
O2 C3 N2 O9 -9.7(6) . . . 2_767 ?
N1 C3 N2 O9 171.4(3) . . . 2_767 ?
O3 C4 N2 C3 170.8(4) . . . . ?
C1 C4 N2 C3 -14.6(6) . . . . ?
O3 C4 N2 O9 6.7(5) . . . 2_767 ?
C1 C4 N2 O9 -178.8(3) . . . 2_767 ?
O5 C7 N3 C6 -174.3(4) . . . . ?
N4 C7 N3 C6 5.3(7) . . . . ?
O4 C6 N3 C7 -179.7(4) . . . . ?
C5 C6 N3 C7 -0.7(7) . . . . ?
O5 C7 N4 C8 179.4(4) . . . . ?
N3 C7 N4 C8 -0.2(7) . . . . ?
O5 C7 N4 O7 18.5(5) . . . 2_756 ?
N3 C7 N4 O7 -161.1(3) . . . 2_756 ?
O6 C8 N4 C7 172.1(4) . . . . ?
C5 C8 N4 C7 -9.0(7) . . . . ?
O6 C8 N4 O7 -27.7(5) . . . 2_756 ?
C5 C8 N4 O7 151.3(3) . . . 2_756 ?
O8 C11 N5 C10 176.5(4) . . . . ?
N6 C11 N5 C10 -4.5(7) . . . . ?
O7 C10 N5 C11 174.2(4) . . . . ?
C9 C10 N5 C11 -6.5(7) . . . . ?
Na1 C10 N5 C11 130.5(4) . . . . ?
O8 C11 N6 C12 -171.4(5) . . . . ?
N5 C11 N6 C12 9.6(7) . . . . ?
O8 C11 N6 O16 20.7(6) . . . 1_455 ?
N5 C11 N6 O16 -158.3(4) . . . 1_455 ?
O9 C12 N6 C11 177.6(4) . . . . ?
C9 C12 N6 C11 -3.3(7) . . . . ?
O9 C12 N6 O16 -14.4(5) . . . 1_455 ?
C9 C12 N6 O16 164.7(3) . . . 1_455 ?
